data_2216388
loop_
_publ_author_name
'Aghabozorg, Hossein'
'Nemati, Andya'
'Derikvand, Zohreh'
'Ghadermazi, Mohammad'

_publ_contact_author_address
;
Faculty of Chemistry,Teacher Training University,
49 Mofateh Avenue 15614,
Tehran, Iran
;
_publ_contact_author_email haghabozorg@yahoo.com
_publ_contact_author_name 'Hossein Aghabozorg'
_publ_section_title
;
 Piperazinediium bis[bis(pyridine-2,6-dicarboxylato)ferrate(III)]
 monohydrate
;
_journal_coeditor_code CV2339
_journal_date_accepted 2007-11-02
_journal_date_recd_electronic 2007-10-30
_journal_issue 12
_journal_name_full 'Acta Crystallographica Section E'
_journal_page_first m2921
_journal_page_last m2921
_journal_paper_category QM
_journal_paper_doi 10.1107/S1600536807055468
_journal_volume 63
_journal_year 2007
_chemical_formula_iupac '(C4 H12 N2), [Fe (C7 H3 N O4)2]2, H2 O'
_chemical_formula_moiety 'C4 H12 N2 2+, 2(C14 H6 Fe1 N2 O8) 1-, H2 O'
_chemical_formula_sum 'C32 H26 Fe2 N6 O17'
_chemical_formula_weight 878.29
_chemical_name_systematic
;
Piperazinediium bis[bis(pyridine-2,6-dicarboxylato)ferrate(III)] monohydrate
;
_space_group_IT_number 14
_space_group_name_Hall '-P 2yn'
_symmetry_cell_setting monoclinic
_symmetry_space_group_name_Hall '-P 2yn'
_symmetry_space_group_name_H-M 'P 1 21/n 1'
_atom_sites_solution_hydrogens mixed
_atom_sites_solution_primary direct
_atom_sites_solution_secondary difmap
_audit_creation_method SHELXL97
_cell_angle_alpha 90.00
_cell_angle_beta 98.697(14)
_cell_angle_gamma 90.00
_cell_formula_units_Z 4
_cell_length_a 7.016(3)
_cell_length_b 24.855(9)
_cell_length_c 19.422(7)
_cell_measurement_reflns_used 3260
_cell_measurement_temperature 100(2)
_cell_measurement_theta_max 25
_cell_measurement_theta_min 3
_cell_volume 3348(2)
_computing_cell_refinement 'APEX2 (Bruker, 2005)'
_computing_data_collection 'APEX2 (Bruker, 2005)'
_computing_data_reduction 'APEX2 (Bruker, 2005)'
_computing_molecular_graphics 'SHELXTL (Sheldrick, 1998)'
_computing_publication_material 'SHELXTL (Sheldrick, 1998)'
_computing_structure_refinement 'SHELXTL (Sheldrick, 1998)'
_computing_structure_solution 'SHELXTL (Sheldrick, 1998)'
_diffrn_ambient_temperature 100(2)
_diffrn_measured_fraction_theta_full 1.000
_diffrn_measured_fraction_theta_max 1.000
_diffrn_measurement_device_type 'Bruker SMART APEXII CCD area-detector'
_diffrn_measurement_method 'phi and omega scans'
_diffrn_radiation_monochromator graphite
_diffrn_radiation_source 'fine-focus sealed tube'
_diffrn_radiation_type MoK\a
_diffrn_radiation_wavelength 0.71073
_diffrn_reflns_av_R_equivalents 0.0902
_diffrn_reflns_av_sigmaI/netI 0.0701
_diffrn_reflns_limit_h_max 8
_diffrn_reflns_limit_h_min -8
_diffrn_reflns_limit_k_max 31
_diffrn_reflns_limit_k_min -31
_diffrn_reflns_limit_l_max 24
_diffrn_reflns_limit_l_min -24
_diffrn_reflns_number 34715
_diffrn_reflns_theta_full 26.99
_diffrn_reflns_theta_max 26.99
_diffrn_reflns_theta_min 1.95
_exptl_absorpt_coefficient_mu 0.960
_exptl_absorpt_correction_T_max 0.878
_exptl_absorpt_correction_T_min 0.795
_exptl_absorpt_correction_type multi-scan
_exptl_absorpt_process_details '(APEX2; Bruker, 2005)'
_exptl_crystal_colour 'light yellow'
_exptl_crystal_density_diffrn 1.743
_exptl_crystal_density_method 'not measured'
_exptl_crystal_description prism
_exptl_crystal_F_000 1792
_exptl_crystal_size_max 0.23
_exptl_crystal_size_mid 0.15
_exptl_crystal_size_min 0.14
_refine_diff_density_max 0.431
_refine_diff_density_min -0.385
_refine_ls_extinction_method none
_refine_ls_goodness_of_fit_ref 0.998
_refine_ls_hydrogen_treatment constr
_refine_ls_matrix_type full
_refine_ls_number_parameters 514
_refine_ls_number_reflns 7296
_refine_ls_number_restraints 0
_refine_ls_restrained_S_all 0.998
_refine_ls_R_factor_all 0.0756
_refine_ls_R_factor_gt 0.0416
_refine_ls_shift/su_max 0.000
_refine_ls_shift/su_mean 0.000
_refine_ls_structure_factor_coef Fsqd
_refine_ls_weighting_details 'calc w=1/[\s^2^(Fo^2^)+(0.01P)^2^+5.0P] where P=(Fo^2^+2Fc^2^)/3'
_refine_ls_weighting_scheme calc
_refine_ls_wR_factor_gt 0.0678
_refine_ls_wR_factor_ref 0.0812
_reflns_number_gt 5113
_reflns_number_total 7296
_reflns_threshold_expression I>2u(I)
_cod_data_source_file cv2339.cif
_cod_data_source_block I
_cod_original_sg_symbol_H-M 'P 21/n'
_cod_database_code 2216388
_cod_database_fobs_code 2216388

loop_
_symmetry_equiv_pos_as_xyz
'x, y, z'
'-x+1/2, y+1/2, -z+1/2'
'-x, -y, -z'
'x-1/2, -y-1/2, z-1/2'

loop_
_atom_site_type_symbol
_atom_site_label
_atom_site_fract_x
_atom_site_fract_y
_atom_site_fract_z
_atom_site_U_iso_or_equiv
_atom_site_adp_type
_atom_site_calc_flag
_atom_site_refinement_flags
_atom_site_occupancy
Fe Fe1 0.71620(6) 0.207066(17) 0.04276(2) 0.01291(11) Uani d . 1
O O1 0.4764(3) 0.24328(8) 0.06569(11) 0.0166(5) Uani d . 1
O O2 0.2727(3) 0.31326(9) 0.04273(12) 0.0211(5) Uani d . 1
O O3 0.9642(3) 0.20780(8) 0.00102(11) 0.0165(5) Uani d . 1
O O4 1.1158(3) 0.24126(9) -0.08327(11) 0.0207(5) Uani d . 1
O O5 0.5842(3) 0.15623(8) -0.02932(11) 0.0163(5) Uani d . 1
O O6 0.5183(3) 0.06986(8) -0.05937(11) 0.0174(5) Uani d . 1
O O7 0.8526(3) 0.22327(8) 0.14032(10) 0.0156(5) Uani d . 1
O O8 0.9823(3) 0.19068(8) 0.24467(11) 0.0175(5) Uani d . 1
N N1 0.6895(4) 0.27400(9) -0.01967(13) 0.0121(5) Uani d . 1
N N2 0.7583(3) 0.13279(10) 0.08960(12) 0.0116(5) Uani d . 1
C C1 0.5311(4) 0.30378(12) -0.02266(15) 0.0137(7) Uani d . 1
C C2 0.4961(5) 0.34517(12) -0.07039(16) 0.0171(7) Uani d . 1
H H2A 0.3861 0.3664 -0.0727 0.021 Uiso calc R 1
C C3 0.6304(5) 0.35402(12) -0.11464(16) 0.0176(7) Uani d . 1
H H3A 0.6095 0.3814 -0.1476 0.021 Uiso calc R 1
C C4 0.7966(5) 0.32254(12) -0.11064(16) 0.0174(7) Uani d . 1
H H4A 0.8875 0.3287 -0.1400 0.021 Uiso calc R 1
C C5 0.8212(4) 0.28188(12) -0.06154(15) 0.0133(7) Uani d . 1
C C6 0.4107(4) 0.28637(12) 0.03254(15) 0.0141(7) Uani d . 1
C C7 0.9836(4) 0.24122(12) -0.04780(15) 0.0142(7) Uani d . 1
C C8 0.6869(4) 0.08948(12) 0.05390(15) 0.0125(6) Uani d . 1
C C9 0.6972(4) 0.03904(12) 0.08467(16) 0.0138(7) Uani d . 1
H H9A 0.6493 0.0087 0.0600 0.017 Uiso calc R 1
C C10 0.7826(4) 0.03575(12) 0.15446(16) 0.0146(7) Uani d . 1
H H10A 0.7899 0.0026 0.1769 0.018 Uiso calc R 1
C C11 0.8566(4) 0.08114(12) 0.19087(16) 0.0135(7) Uani d . 1
H H11A 0.9132 0.0789 0.2373 0.016 Uiso calc R 1
C C12 0.8435(4) 0.12969(12) 0.15588(15) 0.0123(6) Uani d . 1
C C13 0.5878(4) 0.10475(12) -0.01869(15) 0.0129(7) Uani d . 1
C C14 0.9016(4) 0.18461(12) 0.18457(16) 0.0139(7) Uani d . 1
Fe Fe2 0.13045(6) 0.498478(18) 0.22775(2) 0.01192(10) Uani d . 1
O O9 0.0081(3) 0.57045(8) 0.19928(10) 0.0158(5) Uani d . 1
O O10 -0.0516(3) 0.65490(8) 0.23228(11) 0.0192(5) Uani d . 1
O O11 0.2693(3) 0.44742(8) 0.30124(10) 0.0139(5) Uani d . 1
O O12 0.4383(3) 0.43939(9) 0.40847(11) 0.0174(5) Uani d . 1
O O13 -0.1175(3) 0.45562(8) 0.22040(10) 0.0155(5) Uani d . 1
O O14 -0.3321(3) 0.40362(8) 0.15340(11) 0.0171(5) Uani d . 1
O O15 0.3776(3) 0.51753(8) 0.19324(10) 0.0161(5) Uani d . 1
O O16 0.5341(3) 0.52268(8) 0.10081(11) 0.0180(5) Uani d . 1
N N3 0.1764(3) 0.54382(10) 0.31847(12) 0.0110(5) Uani d . 1
N N4 0.1015(4) 0.46452(10) 0.13012(13) 0.0126(5) Uani d . 1
C C15 0.1258(4) 0.59589(12) 0.31464(16) 0.0132(7) Uani d . 1
C C16 0.1758(4) 0.62933(12) 0.37140(16) 0.0152(7) Uani d . 1
H H16A 0.1431 0.6656 0.3689 0.018 Uiso calc R 1
C C17 0.2763(4) 0.60755(13) 0.43247(16) 0.0153(7) Uani d . 1
H H17A 0.3119 0.6294 0.4711 0.018 Uiso calc R 1
C C18 0.3234(4) 0.55302(12) 0.43571(15) 0.0137(7) Uani d . 1
H H18A 0.3860 0.5377 0.4767 0.016 Uiso calc R 1
C C19 0.2742(4) 0.52220(12) 0.37614(15) 0.0123(6) Uani d . 1
C C20 0.0167(4) 0.60987(12) 0.24339(16) 0.0150(7) Uani d . 1
C C21 0.3333(4) 0.46497(12) 0.36450(15) 0.0124(6) Uani d . 1
C C22 -0.0591(4) 0.43742(12) 0.10654(15) 0.0124(6) Uani d . 1
C C23 -0.0907(4) 0.41764(12) 0.03954(16) 0.0157(7) Uani d . 1
H H23A -0.2026 0.3987 0.0229 0.019 Uiso calc R 1
C C24 0.0505(5) 0.42688(12) -0.00249(16) 0.0173(7) Uani d . 1
H H24A 0.0324 0.4142 -0.0481 0.021 Uiso calc R 1
C C25 0.2179(5) 0.45485(12) 0.02302(15) 0.0145(7) Uani d . 1
H H25A 0.3134 0.4607 -0.0045 0.017 Uiso calc R 1
C C26 0.2377(4) 0.47350(12) 0.09018(16) 0.0129(6) Uani d . 1
C C27 -0.1845(4) 0.43116(12) 0.16316(16) 0.0140(7) Uani d . 1
C C28 0.4009(4) 0.50685(12) 0.12910(15) 0.0129(6) Uani d . 1
N N5 0.7543(4) 0.27251(11) 0.29327(13) 0.0203(6) Uani d . 1
H H5A 0.8324 0.2478 0.2784 0.024 Uiso calc R 1
H H5B 0.7175 0.2602 0.3328 0.024 Uiso calc R 1
N N6 0.5561(4) 0.37357(10) 0.27689(13) 0.0166(6) Uani d . 1
H H6A 0.4776 0.3982 0.2918 0.020 Uiso calc R 1
H H6B 0.5913 0.3858 0.2370 0.020 Uiso calc R 1
C C29 0.5805(5) 0.28004(13) 0.23931(17) 0.0209(8) Uani d . 1
H H29A 0.5115 0.2462 0.2314 0.025 Uiso calc R 1
H H29B 0.6200 0.2912 0.1958 0.025 Uiso calc R 1
C C30 0.4504(5) 0.32196(12) 0.26320(17) 0.0185(7) Uani d . 1
H H30A 0.3391 0.3273 0.2277 0.022 Uiso calc R 1
H H30B 0.4052 0.3098 0.3054 0.022 Uiso calc R 1
C C31 0.7309(5) 0.36691(13) 0.33023(16) 0.0189(7) Uani d . 1
H H31A 0.6925 0.3568 0.3744 0.023 Uiso calc R 1
H H31B 0.7997 0.4008 0.3367 0.023 Uiso calc R 1
C C32 0.8625(5) 0.32418(13) 0.30800(17) 0.0209(7) Uani d . 1
H H32A 0.9122 0.3360 0.2665 0.025 Uiso calc R 1
H H32B 0.9710 0.3186 0.3446 0.025 Uiso calc R 1
O O1W 0.0582(3) 0.32196(9) 0.15291(11) 0.0226(5) Uani d . 1
H H1W 0.1188 0.3197 0.1181 0.027 Uiso d R 1
H H2W 0.0181 0.2892 0.1568 0.027 Uiso d R 1

loop_
_atom_site_aniso_label
_atom_site_aniso_U_11
_atom_site_aniso_U_22
_atom_site_aniso_U_33
_atom_site_aniso_U_12
_atom_site_aniso_U_13
_atom_site_aniso_U_23
Fe1 0.0157(2) 0.0105(2) 0.0122(2) 0.00008(19) 0.00130(18) 0.00209(18)
O1 0.0188(12) 0.0156(12) 0.0168(12) 0.0003(10) 0.0070(9) 0.0033(9)
O2 0.0193(13) 0.0191(12) 0.0262(13) 0.0045(10) 0.0079(10) -0.0017(10)
O3 0.0163(12) 0.0166(11) 0.0167(11) 0.0039(10) 0.0033(9) 0.0028(10)
O4 0.0174(12) 0.0284(13) 0.0176(12) 0.0019(10) 0.0073(10) -0.0019(10)
O5 0.0185(12) 0.0131(11) 0.0160(11) 0.0004(9) -0.0018(9) 0.0015(9)
O6 0.0177(12) 0.0165(12) 0.0180(12) -0.0033(10) 0.0023(9) -0.0029(10)
O7 0.0211(12) 0.0109(11) 0.0142(11) 0.0005(9) 0.0010(9) 0.0014(9)
O8 0.0178(12) 0.0189(12) 0.0148(12) 0.0027(10) -0.0004(9) -0.0017(9)
N1 0.0132(13) 0.0103(13) 0.0125(13) -0.0005(11) 0.0005(10) -0.0016(11)
N2 0.0108(13) 0.0119(13) 0.0129(13) 0.0017(10) 0.0042(10) 0.0007(11)
C1 0.0137(16) 0.0122(16) 0.0139(16) -0.0014(13) -0.0016(13) -0.0035(12)
C2 0.0228(18) 0.0126(16) 0.0146(16) 0.0010(14) -0.0017(14) -0.0013(13)
C3 0.0299(19) 0.0080(15) 0.0137(16) -0.0013(14) 0.0000(14) -0.0001(13)
C4 0.0249(18) 0.0159(16) 0.0123(16) -0.0038(14) 0.0061(14) -0.0020(13)
C5 0.0140(16) 0.0146(16) 0.0107(15) -0.0030(13) 0.0000(12) -0.0033(12)
C6 0.0143(16) 0.0154(16) 0.0125(16) -0.0007(14) 0.0014(12) -0.0010(13)
C7 0.0160(17) 0.0146(16) 0.0110(15) -0.0023(13) -0.0009(13) -0.0042(13)
C8 0.0090(15) 0.0135(16) 0.0161(16) 0.0024(13) 0.0051(12) -0.0005(13)
C9 0.0120(16) 0.0097(15) 0.0209(17) 0.0007(13) 0.0065(13) -0.0010(13)
C10 0.0138(16) 0.0108(15) 0.0205(17) 0.0036(13) 0.0064(13) 0.0050(13)
C11 0.0135(16) 0.0150(16) 0.0130(16) 0.0059(13) 0.0052(13) 0.0029(13)
C12 0.0087(15) 0.0173(16) 0.0116(15) 0.0031(13) 0.0035(12) 0.0005(13)
C13 0.0095(15) 0.0173(17) 0.0130(16) -0.0001(13) 0.0055(12) -0.0024(13)
C14 0.0122(16) 0.0155(16) 0.0150(17) 0.0027(13) 0.0055(13) 0.0001(13)
Fe2 0.0134(2) 0.0123(2) 0.0103(2) -0.00072(19) 0.00259(17) -0.00144(18)
O9 0.0195(12) 0.0147(11) 0.0124(11) -0.0005(10) 0.0002(9) 0.0002(9)
O10 0.0218(13) 0.0143(12) 0.0228(12) 0.0033(10) 0.0082(10) 0.0048(10)
O11 0.0163(12) 0.0135(11) 0.0123(11) 0.0023(9) 0.0034(9) -0.0015(9)
O12 0.0169(12) 0.0194(12) 0.0152(12) 0.0041(10) 0.0000(9) 0.0025(10)
O13 0.0166(12) 0.0159(12) 0.0144(11) -0.0004(9) 0.0041(9) -0.0024(9)
O14 0.0158(12) 0.0179(12) 0.0172(12) -0.0049(10) 0.0014(9) -0.0005(9)
O15 0.0154(12) 0.0208(12) 0.0130(11) -0.0039(9) 0.0046(9) -0.0034(9)
O16 0.0170(12) 0.0188(12) 0.0193(12) -0.0035(10) 0.0065(10) -0.0004(10)
N3 0.0088(13) 0.0121(13) 0.0131(13) -0.0005(10) 0.0046(10) -0.0021(10)
N4 0.0148(14) 0.0109(13) 0.0128(13) 0.0019(11) 0.0044(11) 0.0005(11)
C15 0.0122(16) 0.0134(16) 0.0160(16) -0.0003(13) 0.0086(13) 0.0004(13)
C16 0.0138(16) 0.0139(16) 0.0203(17) -0.0014(13) 0.0109(13) -0.0030(13)
C17 0.0105(16) 0.0205(17) 0.0159(16) -0.0043(13) 0.0059(13) -0.0085(13)
C18 0.0103(16) 0.0205(17) 0.0109(15) -0.0020(13) 0.0038(12) -0.0003(13)
C19 0.0097(15) 0.0157(16) 0.0125(15) -0.0010(13) 0.0047(12) 0.0013(13)
C20 0.0119(16) 0.0160(17) 0.0189(17) -0.0028(13) 0.0078(13) 0.0027(14)
C21 0.0108(15) 0.0150(16) 0.0127(16) -0.0023(13) 0.0056(12) -0.0005(13)
C22 0.0147(16) 0.0089(15) 0.0127(15) 0.0001(13) -0.0006(12) 0.0009(12)
C23 0.0152(17) 0.0142(16) 0.0166(16) -0.0008(13) -0.0007(13) -0.0013(13)
C24 0.0289(19) 0.0122(16) 0.0104(15) 0.0011(14) 0.0022(14) -0.0021(13)
C25 0.0205(17) 0.0121(16) 0.0119(16) 0.0016(13) 0.0055(13) 0.0007(13)
C26 0.0155(16) 0.0076(15) 0.0159(16) 0.0007(13) 0.0038(13) 0.0019(12)
C27 0.0154(17) 0.0113(16) 0.0146(16) 0.0012(13) 0.0004(13) 0.0030(13)
C28 0.0138(16) 0.0112(16) 0.0144(15) 0.0041(13) 0.0042(12) 0.0020(13)
N5 0.0276(16) 0.0215(15) 0.0125(14) 0.0096(13) 0.0055(12) 0.0026(12)
N6 0.0182(15) 0.0155(14) 0.0171(14) 0.0019(12) 0.0058(11) -0.0023(11)
C29 0.027(2) 0.0171(18) 0.0182(17) -0.0006(14) 0.0004(15) -0.0008(14)
C30 0.0163(17) 0.0156(17) 0.0238(18) -0.0012(14) 0.0037(14) 0.0015(14)
C31 0.0204(18) 0.0203(18) 0.0158(17) -0.0035(14) 0.0018(14) -0.0036(14)
C32 0.0147(17) 0.030(2) 0.0180(17) 0.0030(15) 0.0021(14) 0.0005(15)
O1W 0.0269(14) 0.0192(12) 0.0228(13) -0.0035(10) 0.0077(10) -0.0009(10)

loop_
_atom_type_symbol
_atom_type_description
_atom_type_scat_dispersion_real
_atom_type_scat_dispersion_imag
_atom_type_scat_source
C C 0.0033 0.0016 'International Tables Vol C Tables 4.2.6.8 and 6.1.1.4'
H H 0.0000 0.0000 'International Tables Vol C Tables 4.2.6.8 and 6.1.1.4'
N N 0.0061 0.0033 'International Tables Vol C Tables 4.2.6.8 and 6.1.1.4'
O O 0.0106 0.0060 'International Tables Vol C Tables 4.2.6.8 and 6.1.1.4'
Fe Fe 0.3463 0.8444 'International Tables Vol C Tables 4.2.6.8 and 6.1.1.4'

loop_
_geom_angle_atom_site_label_1
_geom_angle_atom_site_label_2
_geom_angle_atom_site_label_3
_geom_angle
O5 Fe1 O1 97.06(9)
O5 Fe1 O3 93.44(9)
O1 Fe1 O3 151.57(9)
O5 Fe1 O7 151.57(8)
O1 Fe1 O7 89.81(9)
O3 Fe1 O7 93.41(9)
O5 Fe1 N1 96.14(9)
O1 Fe1 N1 76.33(9)
O3 Fe1 N1 76.32(9)
O7 Fe1 N1 112.28(9)
O5 Fe1 N2 76.34(9)
O1 Fe1 N2 111.80(9)
O3 Fe1 N2 96.32(9)
O7 Fe1 N2 75.50(9)
N1 Fe1 N2 169.31(10)
C6 O1 Fe1 120.28(19)
C7 O3 Fe1 119.63(19)
C13 O5 Fe1 121.01(19)
C14 O7 Fe1 120.71(19)
C1 N1 C5 122.9(3)
C1 N1 Fe1 118.6(2)
C5 N1 Fe1 118.0(2)
C8 N2 C12 122.1(3)
C8 N2 Fe1 118.4(2)
C12 N2 Fe1 119.4(2)
N1 C1 C2 120.4(3)
N1 C1 C6 111.1(3)
C2 C1 C6 128.5(3)
C1 C2 C3 117.8(3)
C1 C2 H2A 121.1
C3 C2 H2A 121.1
C2 C3 C4 121.1(3)
C2 C3 H3A 119.4
C4 C3 H3A 119.4
C5 C4 C3 117.6(3)
C5 C4 H4A 121.2
C3 C4 H4A 121.2
N1 C5 C4 120.1(3)
N1 C5 C7 111.5(3)
C4 C5 C7 128.4(3)
O2 C6 O1 127.1(3)
O2 C6 C1 119.8(3)
O1 C6 C1 113.0(3)
O4 C7 O3 125.8(3)
O4 C7 C5 120.6(3)
O3 C7 C5 113.6(3)
N2 C8 C9 120.9(3)
N2 C8 C13 111.3(3)
C9 C8 C13 127.7(3)
C8 C9 C10 117.2(3)
C8 C9 H9A 121.4
C10 C9 H9A 121.4
C11 C10 C9 121.2(3)
C11 C10 H10A 119.4
C9 C10 H10A 119.4
C12 C11 C10 117.8(3)
C12 C11 H11A 121.1
C10 C11 H11A 121.1
N2 C12 C11 120.7(3)
N2 C12 C14 111.1(3)
C11 C12 C14 128.0(3)
O6 C13 O5 126.9(3)
O6 C13 C8 120.2(3)
O5 C13 C8 112.9(3)
O8 C14 O7 125.2(3)
O8 C14 C12 121.5(3)
O7 C14 C12 113.3(3)
O15 Fe2 O9 93.01(9)
O15 Fe2 O13 151.16(8)
O9 Fe2 O13 96.96(9)
O15 Fe2 O11 92.01(9)
O9 Fe2 O11 151.29(8)
O13 Fe2 O11 92.08(9)
O15 Fe2 N4 76.05(9)
O9 Fe2 N4 97.59(9)
O13 Fe2 N4 75.84(9)
O11 Fe2 N4 111.05(9)
O15 Fe2 N3 97.14(9)
O9 Fe2 N3 75.94(9)
O13 Fe2 N3 111.51(9)
O11 Fe2 N3 75.39(9)
N4 Fe2 N3 170.52(10)
C20 O9 Fe2 120.76(19)
C21 O11 Fe2 120.34(18)
C27 O13 Fe2 120.33(19)
C28 O15 Fe2 120.59(19)
C19 N3 C15 122.2(3)
C19 N3 Fe2 119.2(2)
C15 N3 Fe2 118.1(2)
C22 N4 C26 121.7(3)
C22 N4 Fe2 119.0(2)
C26 N4 Fe2 119.1(2)
N3 C15 C16 120.2(3)
N3 C15 C20 111.4(3)
C16 C15 C20 128.4(3)
C15 C16 C17 118.6(3)
C15 C16 H16A 120.7
C17 C16 H16A 120.7
C18 C17 C16 120.1(3)
C18 C17 H17A 119.9
C16 C17 H17A 119.9
C19 C18 C17 118.2(3)
C19 C18 H18A 120.9
C17 C18 H18A 120.9
N3 C19 C18 120.6(3)
N3 C19 C21 111.8(3)
C18 C19 C21 127.3(3)
O10 C20 O9 126.6(3)
O10 C20 C15 120.0(3)
O9 C20 C15 113.4(3)
O12 C21 O11 124.4(3)
O12 C21 C19 122.5(3)
O11 C21 C19 112.9(3)
N4 C22 C23 120.8(3)
N4 C22 C27 110.8(3)
C23 C22 C27 128.3(3)
C22 C23 C24 117.8(3)
C22 C23 H23A 121.1
C24 C23 H23A 121.1
C25 C24 C23 120.7(3)
C25 C24 H24A 119.7
C23 C24 H24A 119.7
C26 C25 C24 117.8(3)
C26 C25 H25A 121.1
C24 C25 H25A 121.1
N4 C26 C25 121.1(3)
N4 C26 C28 110.7(3)
C25 C26 C28 128.2(3)
O14 C27 O13 125.6(3)
O14 C27 C22 120.8(3)
O13 C27 C22 113.6(3)
O16 C28 O15 125.4(3)
O16 C28 C26 121.6(3)
O15 C28 C26 113.0(2)
C29 N5 C32 111.3(2)
C29 N5 H5A 109.4
C32 N5 H5A 109.4
C29 N5 H5B 109.4
C32 N5 H5B 109.4
H5A N5 H5B 108.0
C30 N6 C31 111.4(2)
C30 N6 H6A 109.4
C31 N6 H6A 109.4
C30 N6 H6B 109.4
C31 N6 H6B 109.4
H6A N6 H6B 108.0
N5 C29 C30 109.8(3)
N5 C29 H29A 109.7
C30 C29 H29A 109.7
N5 C29 H29B 109.7
C30 C29 H29B 109.7
H29A C29 H29B 108.2
N6 C30 C29 110.1(3)
N6 C30 H30A 109.6
C29 C30 H30A 109.6
N6 C30 H30B 109.6
C29 C30 H30B 109.6
H30A C30 H30B 108.2
N6 C31 C32 110.7(3)
N6 C31 H31A 109.5
C32 C31 H31A 109.5
N6 C31 H31B 109.5
C32 C31 H31B 109.5
H31A C31 H31B 108.1
N5 C32 C31 110.1(3)
N5 C32 H32A 109.6
C31 C32 H32A 109.6
N5 C32 H32B 109.6
C31 C32 H32B 109.6
H32A C32 H32B 108.2
H1W O1W H2W 102.4

loop_
_geom_bond_atom_site_label_1
_geom_bond_atom_site_label_2
_geom_bond_distance
Fe1 O5 2.005(2)
Fe1 O1 2.017(2)
Fe1 O3 2.028(2)
Fe1 O7 2.030(2)
Fe1 N1 2.050(2)
Fe1 N2 2.060(3)
O1 C6 1.297(4)
O2 C6 1.217(4)
O3 C7 1.283(4)
O4 C7 1.236(3)
O5 C13 1.296(4)
O6 C13 1.224(3)
O7 C14 1.300(3)
O8 C14 1.227(4)
N1 C1 1.329(4)
N1 C5 1.335(4)
N2 C8 1.336(4)
N2 C12 1.337(4)
C1 C2 1.382(4)
C1 C6 1.524(4)
C2 C3 1.385(4)
C2 H2A 0.9300
C3 C4 1.397(4)
C3 H3A 0.9300
C4 C5 1.382(4)
C4 H4A 0.9300
C5 C7 1.516(4)
C8 C9 1.386(4)
C8 C13 1.523(4)
C9 C10 1.399(4)
C9 H9A 0.9300
C10 C11 1.390(4)
C10 H10A 0.9300
C11 C12 1.381(4)
C11 H11A 0.9300
C12 C14 1.507(4)
Fe2 O15 2.008(2)
Fe2 O9 2.025(2)
Fe2 O13 2.026(2)
Fe2 O11 2.044(2)
Fe2 N4 2.057(3)
Fe2 N3 2.075(2)
O9 C20 1.297(4)
O10 C20 1.224(4)
O11 C21 1.317(3)
O12 C21 1.219(3)
O13 C27 1.292(3)
O14 C27 1.232(4)
O15 C28 1.308(3)
O16 C28 1.219(3)
N3 C19 1.335(4)
N3 C15 1.341(4)
N4 C22 1.333(4)
N4 C26 1.338(4)
C15 C16 1.383(4)
C15 C20 1.517(4)
C16 C17 1.394(4)
C16 H16A 0.9300
C17 C18 1.394(4)
C17 H17A 0.9300
C18 C19 1.387(4)
C18 H18A 0.9300
C19 C21 1.508(4)
C22 C23 1.377(4)
C22 C27 1.517(4)
C23 C24 1.395(4)
C23 H23A 0.9300
C24 C25 1.390(4)
C24 H24A 0.9300
C25 C26 1.371(4)
C25 H25A 0.9300
C26 C28 1.519(4)
N5 C29 1.494(4)
N5 C32 1.497(4)
N5 H5A 0.9000
N5 H5B 0.9000
N6 C30 1.485(4)
N6 C31 1.490(4)
N6 H6A 0.9000
N6 H6B 0.9000
C29 C30 1.504(4)
C29 H29A 0.9700
C29 H29B 0.9700
C30 H30A 0.9700
C30 H30B 0.9700
C31 C32 1.512(4)
C31 H31A 0.9700
C31 H31B 0.9700
C32 H32A 0.9700
C32 H32B 0.9700
O1W H1W 0.8540
O1W H2W 0.8677

loop_
_geom_hbond_atom_site_label_D
_geom_hbond_atom_site_label_H
_geom_hbond_atom_site_label_A
_geom_hbond_site_symmetry_A
_geom_hbond_distance_DH
_geom_hbond_distance_HA
_geom_hbond_distance_DA
_geom_hbond_angle_DHA
_geom_hbond_publ_flag
N5 H5A O8 1_555 0.90 1.94 2.836(4) 175 y
N5 H5B O4 4_566 0.90 1.88 2.742(4) 161 y
N6 H6A O11 1_555 0.90 1.94 2.816(4) 165 y
N6 H6B O14 1_655 0.90 1.84 2.738(4) 174 y
O1W H1W O2 1_555 0.85 1.95 2.805(4) 176 y
O1W H2W O7 1_455 0.87 2.01 2.837(4) 160 y
C4 H4A O10 3_665 0.93 2.31 3.221(4) 167 y
C9 H9A O6 3_655 0.93 2.28 3.103(4) 148 y
C11 H11A O15 2_645 0.93 2.39 3.126(4) 136 y
C16 H16A O1 2_555 0.93 2.52 3.324(4) 144 y
C17 H17A O3 2_655 0.93 2.51 3.237(4) 135 y
C18 H18A O12 3_666 0.93 2.45 3.234(4) 142 y
C25 H25A O16 3_665 0.93 2.33 3.223(4) 162 y
C29 H29A O10 2_545 0.97 2.38 3.171(4) 138 y
C30 H30A O1W . 0.97 2.27 3.221(4) 167 y
C31 H31B O6 4_666 0.97 2.45 3.135(4) 127 y
C32 H32A O1W 1_655 0.97 2.59 3.495(4) 155 y
C32 H32B O5 4_666 0.97 2.54 3.340(4) 140 y
C23 H23A Cg4(N1/C1-C5) 1_455 0.93 2.81 3.591(4) 142 n

loop_
_geom_torsion_atom_site_label_1
_geom_torsion_atom_site_label_2
_geom_torsion_atom_site_label_3
_geom_torsion_atom_site_label_4
_geom_torsion
O5 Fe1 O1 C6 -91.3(2)
O3 Fe1 O1 C6 19.5(3)
O7 Fe1 O1 C6 116.3(2)
N1 Fe1 O1 C6 3.3(2)
N2 Fe1 O1 C6 -169.4(2)
O5 Fe1 O3 C7 86.8(2)
O1 Fe1 O3 C7 -24.9(3)
O7 Fe1 O3 C7 -120.8(2)
N1 Fe1 O3 C7 -8.7(2)
N2 Fe1 O3 C7 163.4(2)
O1 Fe1 O5 C13 -113.5(2)
O3 Fe1 O5 C13 93.0(2)
O7 Fe1 O5 C13 -10.7(3)
N1 Fe1 O5 C13 169.6(2)
N2 Fe1 O5 C13 -2.7(2)
O5 Fe1 O7 C14 8.1(3)
O1 Fe1 O7 C14 112.7(2)
O3 Fe1 O7 C14 -95.6(2)
N1 Fe1 O7 C14 -172.2(2)
N2 Fe1 O7 C14 0.1(2)
O5 Fe1 N1 C1 88.3(2)
O1 Fe1 N1 C1 -7.5(2)
O3 Fe1 N1 C1 -179.6(2)
O7 Fe1 N1 C1 -91.5(2)
N2 Fe1 N1 C1 133.1(5)
O5 Fe1 N1 C5 -83.9(2)
O1 Fe1 N1 C5 -179.7(2)
O3 Fe1 N1 C5 8.2(2)
O7 Fe1 N1 C5 96.3(2)
N2 Fe1 N1 C5 -39.1(6)
O5 Fe1 N2 C8 0.4(2)
O1 Fe1 N2 C8 92.6(2)
O3 Fe1 N2 C8 -91.6(2)
O7 Fe1 N2 C8 176.5(2)
N1 Fe1 N2 C8 -45.7(6)
O5 Fe1 N2 C12 -175.0(2)
O1 Fe1 N2 C12 -82.7(2)
O3 Fe1 N2 C12 93.0(2)
O7 Fe1 N2 C12 1.1(2)
N1 Fe1 N2 C12 139.0(5)
C5 N1 C1 C2 -0.1(4)
Fe1 N1 C1 C2 -171.9(2)
C5 N1 C1 C6 -178.6(3)
Fe1 N1 C1 C6 9.7(3)
N1 C1 C2 C3 0.4(4)
C6 C1 C2 C3 178.5(3)
C1 C2 C3 C4 -0.7(5)
C2 C3 C4 C5 0.7(5)
C1 N1 C5 C4 0.2(4)
Fe1 N1 C5 C4 172.0(2)
C1 N1 C5 C7 -178.5(3)
Fe1 N1 C5 C7 -6.7(3)
C3 C4 C5 N1 -0.5(4)
C3 C4 C5 C7 178.0(3)
Fe1 O1 C6 O2 -177.1(2)
Fe1 O1 C6 C1 0.7(3)
N1 C1 C6 O2 171.4(3)
C2 C1 C6 O2 -6.9(5)
N1 C1 C6 O1 -6.6(4)
C2 C1 C6 O1 175.1(3)
Fe1 O3 C7 O4 -170.4(2)
Fe1 O3 C7 C5 7.7(3)
N1 C5 C7 O4 177.7(3)
C4 C5 C7 O4 -0.9(5)
N1 C5 C7 O3 -0.5(4)
C4 C5 C7 O3 -179.1(3)
C12 N2 C8 C9 0.5(4)
Fe1 N2 C8 C9 -174.8(2)
C12 N2 C8 C13 176.7(2)
Fe1 N2 C8 C13 1.4(3)
N2 C8 C9 C10 0.9(4)
C13 C8 C9 C10 -174.7(3)
C8 C9 C10 C11 -1.0(4)
C9 C10 C11 C12 -0.1(4)
C8 N2 C12 C11 -1.7(4)
Fe1 N2 C12 C11 173.5(2)
C8 N2 C12 C14 -177.1(3)
Fe1 N2 C12 C14 -1.9(3)
C10 C11 C12 N2 1.5(4)
C10 C11 C12 C14 176.1(3)
Fe1 O5 C13 O6 -177.5(2)
Fe1 O5 C13 C8 4.2(3)
N2 C8 C13 O6 178.1(3)
C9 C8 C13 O6 -6.0(5)
N2 C8 C13 O5 -3.5(4)
C9 C8 C13 O5 172.4(3)
Fe1 O7 C14 O8 -179.2(2)
Fe1 O7 C14 C12 -1.1(3)
N2 C12 C14 O8 -180.0(3)
C11 C12 C14 O8 5.0(5)
N2 C12 C14 O7 1.9(4)
C11 C12 C14 O7 -173.1(3)
O15 Fe2 O9 C20 -93.9(2)
O13 Fe2 O9 C20 113.2(2)
O11 Fe2 O9 C20 5.8(3)
N4 Fe2 O9 C20 -170.2(2)
N3 Fe2 O9 C20 2.7(2)
O15 Fe2 O11 C21 91.7(2)
O9 Fe2 O11 C21 -8.3(3)
O13 Fe2 O11 C21 -116.8(2)
N4 Fe2 O11 C21 167.5(2)
N3 Fe2 O11 C21 -5.2(2)
O15 Fe2 O13 C27 -17.0(3)
O9 Fe2 O13 C27 92.4(2)
O11 Fe2 O13 C27 -114.9(2)
N4 Fe2 O13 C27 -3.7(2)
N3 Fe2 O13 C27 170.0(2)
O9 Fe2 O15 C28 -90.1(2)
O13 Fe2 O15 C28 20.2(3)
O11 Fe2 O15 C28 118.2(2)
N4 Fe2 O15 C28 7.0(2)
N3 Fe2 O15 C28 -166.3(2)
O15 Fe2 N3 C19 -86.9(2)
O9 Fe2 N3 C19 -178.3(2)
O13 Fe2 N3 C19 89.7(2)
O11 Fe2 N3 C19 3.3(2)
O15 Fe2 N3 C15 85.4(2)
O9 Fe2 N3 C15 -5.9(2)
O13 Fe2 N3 C15 -98.0(2)
O11 Fe2 N3 C15 175.6(2)
O15 Fe2 N4 C22 179.6(2)
O9 Fe2 N4 C22 -89.1(2)
O13 Fe2 N4 C22 6.2(2)
O11 Fe2 N4 C22 92.9(2)
O15 Fe2 N4 C26 -5.2(2)
O9 Fe2 N4 C26 86.1(2)
O13 Fe2 N4 C26 -178.6(2)
O11 Fe2 N4 C26 -91.9(2)
C19 N3 C15 C16 0.4(4)
Fe2 N3 C15 C16 -171.7(2)
C19 N3 C15 C20 179.8(3)
Fe2 N3 C15 C20 7.7(3)
N3 C15 C16 C17 -1.0(4)
C20 C15 C16 C17 179.6(3)
C15 C16 C17 C18 -0.4(4)
C16 C17 C18 C19 2.5(4)
C15 N3 C19 C18 1.8(4)
Fe2 N3 C19 C18 173.8(2)
C15 N3 C19 C21 -173.3(3)
Fe2 N3 C19 C21 -1.3(3)
C17 C18 C19 N3 -3.1(4)
C17 C18 C19 C21 171.1(3)
Fe2 O9 C20 O10 -179.9(2)
Fe2 O9 C20 C15 0.5(3)
N3 C15 C20 O10 175.1(3)
C16 C15 C20 O10 -5.6(5)
N3 C15 C20 O9 -5.3(4)
C16 C15 C20 O9 174.1(3)
Fe2 O11 C21 O12 -170.2(2)
Fe2 O11 C21 C19 6.0(3)
N3 C19 C21 O12 173.4(3)
C18 C19 C21 O12 -1.3(5)
N3 C19 C21 O11 -2.9(3)
C18 C19 C21 O11 -177.5(3)
C26 N4 C22 C23 -0.1(4)
Fe2 N4 C22 C23 175.0(2)
C26 N4 C22 C27 177.7(3)
Fe2 N4 C22 C27 -7.2(3)
N4 C22 C23 C24 0.0(4)
C27 C22 C23 C24 -177.4(3)
C22 C23 C24 C25 0.5(4)
C23 C24 C25 C26 -0.9(4)
C22 N4 C26 C25 -0.3(4)
Fe2 N4 C26 C25 -175.4(2)
C22 N4 C26 C28 178.0(3)
Fe2 N4 C26 C28 2.9(3)
C24 C25 C26 N4 0.8(4)
C24 C25 C26 C28 -177.2(3)
Fe2 O13 C27 O14 179.1(2)
Fe2 O13 C27 C22 1.1(3)
N4 C22 C27 O14 -174.2(3)
C23 C22 C27 O14 3.5(5)
N4 C22 C27 O13 3.9(4)
C23 C22 C27 O13 -178.5(3)
Fe2 O15 C28 O16 170.3(2)
Fe2 O15 C28 C26 -7.4(3)
N4 C26 C28 O16 -175.1(3)
C25 C26 C28 O16 3.1(5)
N4 C26 C28 O15 2.7(4)
C25 C26 C28 O15 -179.1(3)
C32 N5 C29 C30 -58.2(3)
C31 N6 C30 C29 -58.1(3)
N5 C29 C30 N6 58.1(3)
C30 N6 C31 C32 56.8(3)
C29 N5 C32 C31 56.7(3)
N6 C31 C32 N5 -55.4(3)
